data_4118611
loop_
_publ_author_name
'Henrik Teller'
'Matthieu Corbet'
'Luca Mantilli'
'Gopinadhanpillai Gopakumar'
'Richard Goddard'
'Walter Thiel'
'Alois F\"urstner'

_publ_section_title
;
 One-Point Binding Ligands for Asymmetric Gold Catalysis: Phosphoramidites
 with a TADDOL-Related but Acyclic Backbone
;
_journal_name_full 'Journal of the American Chemical Society'
_journal_page_first 15331
_journal_page_last 15342
_journal_paper_doi 10.1021/ja303641p
_journal_volume 134
_journal_year 2012
_chemical_absolute_configuration rmad
_chemical_compound_source dichloromethane/hexane
_chemical_formula_moiety 'C22 H25 N O2 S'
_chemical_formula_sum 'C22 H25 N O2 S'
_chemical_formula_weight 367.49
_chemical_name_systematic
;
 ?
;
_space_group_IT_number 19
_symmetry_cell_setting orthorhombic
_symmetry_Int_Tables_number 19
_symmetry_space_group_name_Hall 'P 2ac 2ab'
_symmetry_space_group_name_H-M 'P 21 21 21'
_atom_sites_solution_hydrogens geom
_atom_sites_solution_primary direct
_atom_sites_solution_secondary difmap
_audit_block_code TLL-TB-039-01
_audit_creation_date 2012-04-15
_cell_angle_alpha 90.00
_cell_angle_beta 90.00
_cell_angle_gamma 90.00
_cell_formula_units_Z 4
_cell_length_a 7.5455(3)
_cell_length_b 14.4979(6)
_cell_length_c 17.2744(8)
_cell_measurement_reflns_used 9992
_cell_measurement_temperature 100
_cell_measurement_theta_max 61.366
_cell_measurement_theta_min 3.048
_cell_volume 1889.71(14)
_computing_cell_refinement 'SAINT software (Bruker AXS, 2004)'
_computing_data_collection 'PROTEUM2 (Bruker AXS, 2008)'
_computing_data_reduction 'SAINT software (Bruker AXS, 2004)'
_computing_molecular_graphics 'DIAMOND (Crystal Impact GbR, 2005)'
_computing_structure_refinement 'SHELXL-97 (G. M. Sheldrick, 2008)'
_computing_structure_solution 'SHELXS-97 (G. M. Sheldrick, 2008)'
_diffrn_ambient_temperature 100
_diffrn_detector_area_resol_mean 66.67
_diffrn_measured_fraction_theta_full 0.995
_diffrn_measured_fraction_theta_max 0.996
_diffrn_measurement_device_type 'Bruker AXS X8 Proteum'
_diffrn_measurement_method 'CCD \f- and \w-scans'
_diffrn_radiation_monochromator 'focusing multilayer optic'
_diffrn_radiation_source '0.2 x 2mm^2^ focus rotating anode'
_diffrn_radiation_type Cu-K\a
_diffrn_radiation_wavelength 1.54178
_diffrn_reflns_av_R_equivalents 0.0360
_diffrn_reflns_av_sigmaI/netI 0.0146
_diffrn_reflns_limit_h_max 8
_diffrn_reflns_limit_h_min -8
_diffrn_reflns_limit_k_max 17
_diffrn_reflns_limit_k_min -17
_diffrn_reflns_limit_l_max 20
_diffrn_reflns_limit_l_min -20
_diffrn_reflns_number 43184
_diffrn_reflns_theta_full 66.87
_diffrn_reflns_theta_max 66.87
_diffrn_reflns_theta_min 3.98
_exptl_absorpt_coefficient_mu 1.639
_exptl_absorpt_correction_T_max 0.76571
_exptl_absorpt_correction_T_min 0.56274
_exptl_absorpt_correction_type gaussian
_exptl_absorpt_process_details 'SADABS (Bruker AXS, 2008)'
_exptl_crystal_colour colourless
_exptl_crystal_density_diffrn 1.292
_exptl_crystal_description prism
_exptl_crystal_F_000 784
_exptl_crystal_size_max 0.505
_exptl_crystal_size_mid 0.228
_exptl_crystal_size_min 0.226
_refine_diff_density_max 0.236
_refine_diff_density_min -0.220
_refine_diff_density_rms 0.031
_refine_ls_abs_structure_details 'Flack H D (1983), Acta Cryst. A39, 876-881'
_refine_ls_abs_structure_Flack 0.011(13)
_refine_ls_extinction_coef 0.00072(14)
_refine_ls_extinction_expression Fc^*^=kFc[1+0.001xFc^2^\l^3^/sin(2\q)]^-1/4^
_refine_ls_extinction_method SHELXL
_refine_ls_goodness_of_fit_ref 1.092
_refine_ls_hydrogen_treatment constr
_refine_ls_matrix_type full
_refine_ls_number_parameters 233
_refine_ls_number_reflns 3328
_refine_ls_number_restraints 0
_refine_ls_restrained_S_all 1.092
_refine_ls_R_factor_all 0.0269
_refine_ls_R_factor_gt 0.0266
_refine_ls_shift/su_max 0.001
_refine_ls_shift/su_mean 0.000
_refine_ls_structure_factor_coef Fsqd
_refine_ls_weighting_details 'calc w=1/[\s^2^(Fo^2^)+(0.0301P)^2^+0.6348P] where P=(Fo^2^+2Fc^2^)/3'
_refine_ls_weighting_scheme calc
_refine_ls_wR_factor_gt 0.0679
_refine_ls_wR_factor_ref 0.0681
_reflns_number_gt 3300
_reflns_number_total 3328
_reflns_threshold_expression >2sigma(I)
_cod_data_source_file ja303641p_si_003.cif
_cod_data_source_block 6834
_cod_database_code 4118611

loop_
_symmetry_equiv_pos_as_xyz
'x, y, z'
'x+1/2, -y+1/2, -z'
'-x+1/2, -y, z+1/2'
'-x, y+1/2, -z+1/2'

loop_
_atom_site_label
_atom_site_type_symbol
_atom_site_fract_x
_atom_site_fract_y
_atom_site_fract_z
_atom_site_U_iso_or_equiv
_atom_site_adp_type
_atom_site_occupancy
_atom_site_symmetry_multiplicity
_atom_site_calc_flag
_atom_site_refinement_flags
_atom_site_disorder_assembly
_atom_site_disorder_group
C1 C 0.7590(2) 0.94611(12) 0.61403(9) 0.0267(4) Uani 1 1 d . B .
H1B H 0.7080 0.9869 0.5738 0.032 Uiso 1 1 calc R . .
H1A H 0.7881 0.8856 0.5907 0.032 Uiso 1 1 calc R . .
C2 C 0.9202(2) 0.98948(10) 0.65125(9) 0.0242(3) Uani 1 1 d . B .
H2 H 1.0341 0.9745 0.6245 0.029 Uiso 1 1 calc R . .
C3 C 0.9024(2) 1.09319(11) 0.67514(9) 0.0263(4) Uani 1 1 d . . .
H3 H 0.7821 1.1184 0.6632 0.032 Uiso 1 1 calc R A 1
C4 C 0.9184(2) 1.06272(11) 0.75946(9) 0.0236(3) Uani 1 1 d . B .
C5 C 0.9162(2) 0.96040(11) 0.73866(9) 0.0237(3) Uani 1 1 d . . .
H5 H 1.0236 0.9257 0.7561 0.028 Uiso 1 1 calc R B .
C6 C 0.7422(2) 0.90758(11) 0.74893(9) 0.0236(3) Uani 1 1 d . B .
H6A H 0.7629 0.8401 0.7493 0.028 Uiso 1 1 calc R . .
H6B H 0.6822 0.9255 0.7976 0.028 Uiso 1 1 calc R . .
C7B C 1.0096(7) 1.1626(3) 0.6413(2) 0.0247(14) Uiso 0.50 1 d P B 2
C8B C 0.9459(7) 1.2412(3) 0.6085(2) 0.0317(9) Uiso 0.50 1 d P B 2
H8B H 0.8225 1.2537 0.6116 0.038 Uiso 0.50 1 calc PR B 2
C9B C 1.0543(8) 1.3036(3) 0.5709(2) 0.0400(10) Uiso 0.50 1 d P B 2
H9B H 1.0049 1.3566 0.5468 0.048 Uiso 0.50 1 calc PR B 2
C10B C 1.2365(9) 1.2882(3) 0.5685(2) 0.0298(8) Uiso 0.50 1 d P B 2
H10 H 1.3116 1.3315 0.5433 0.036 Uiso 0.50 1 calc PR B 2
C11A C 1.3595(6) 1.1826(3) 0.6094(2) 0.0310(8) Uiso 0.50 1 d P B 1
H11 H 1.4795 1.1629 0.6110 0.037 Uiso 0.50 1 calc PR B 1
C12A C 1.2305(6) 1.1297(3) 0.6427(2) 0.0236(11) Uiso 0.50 1 d P B 1
H12 H 1.2621 1.0738 0.6678 0.028 Uiso 0.50 1 calc PR B 1
C13 C 0.9359(2) 1.10689(11) 0.82608(9) 0.0243(3) Uani 1 1 d . . .
C14 C 0.9372(3) 1.05666(12) 0.90160(10) 0.0325(4) Uani 1 1 d . B .
H14A H 0.9440 0.9901 0.8921 0.049 Uiso 1 1 calc R . .
H14B H 0.8284 1.0707 0.9302 0.049 Uiso 1 1 calc R . .
H14C H 1.0401 1.0762 0.9321 0.049 Uiso 1 1 calc R . .
C15 C 0.9541(2) 1.21010(11) 0.83142(10) 0.0286(3) Uani 1 1 d . B .
H15C H 1.0740 1.2257 0.8489 0.043 Uiso 1 1 calc R . .
H15B H 0.8673 1.2342 0.8684 0.043 Uiso 1 1 calc R . .
H15A H 0.9330 1.2375 0.7804 0.043 Uiso 1 1 calc R . .
C16 C 0.5024(2) 0.76658(11) 0.63765(9) 0.0230(3) Uani 1 1 d . . .
C17 C 0.5111(2) 0.69792(12) 0.69346(9) 0.0274(4) Uani 1 1 d . . .
H17 H 0.4907 0.7123 0.7464 0.033 Uiso 1 1 calc R . .
C18 C 0.5495(2) 0.60842(11) 0.67151(9) 0.0288(4) Uani 1 1 d . . .
H18 H 0.5553 0.5614 0.7098 0.035 Uiso 1 1 calc R . .
C19 C 0.5799(2) 0.58596(11) 0.59404(10) 0.0263(4) Uani 1 1 d . . .
C20 C 0.5745(2) 0.65649(11) 0.53931(9) 0.0260(3) Uani 1 1 d . . .
H20 H 0.5985 0.6426 0.4866 0.031 Uiso 1 1 calc R . .
C21 C 0.5349(2) 0.74608(11) 0.56009(9) 0.0247(3) Uani 1 1 d . . .
H21 H 0.5299 0.7932 0.5220 0.030 Uiso 1 1 calc R . .
C22 C 0.6126(3) 0.48732(12) 0.56994(12) 0.0361(4) Uani 1 1 d . . .
H22A H 0.4998 0.4584 0.5557 0.054 Uiso 1 1 calc R . .
H22C H 0.6661 0.4534 0.6131 0.054 Uiso 1 1 calc R . .
H22B H 0.6929 0.4862 0.5254 0.054 Uiso 1 1 calc R . .
N1 N 0.63662(18) 0.93559(9) 0.68040(7) 0.0234(3) Uani 1 1 d . . .
O1 O 0.37031(17) 0.92454(8) 0.59868(7) 0.0335(3) Uani 1 1 d . . .
O2 O 0.35838(16) 0.87890(9) 0.73697(7) 0.0341(3) Uani 1 1 d . . .
S1 S 0.45028(5) 0.88114(3) 0.66452(2) 0.02532(11) Uani 1 1 d . B .
C9A C 1.1421(9) 1.2955(3) 0.5704(2) 0.0274(8) Uiso 0.50 1 d P B 1
H9A H 1.1118 1.3523 0.5463 0.033 Uiso 0.50 1 calc PR B 1
C10A C 1.3161(6) 1.2651(3) 0.5733(2) 0.0321(9) Uiso 0.50 1 d P B 1
H10A H 1.4069 1.3012 0.5502 0.039 Uiso 0.50 1 calc PR B 1
C11B C 1.3076(6) 1.2120(3) 0.6018(3) 0.0376(10) Uiso 0.50 1 d P B 2
H11A H 1.4318 1.2016 0.6005 0.045 Uiso 0.50 1 calc PR B 2
C8A C 1.0134(7) 1.2397(3) 0.6041(2) 0.0292(9) Uiso 0.50 1 d P B 1
H8A H 0.8930 1.2588 0.6024 0.035 Uiso 0.50 1 calc PR B 1
C12B C 1.1937(7) 1.1489(3) 0.6382(3) 0.0312(13) Uiso 0.50 1 d P B 2
H12A H 1.2427 1.0952 0.6613 0.037 Uiso 0.50 1 calc PR B 2
C7A C 1.0561(7) 1.1562(3) 0.6405(2) 0.0196(12) Uiso 0.50 1 d P B 1

loop_
_atom_site_aniso_label
_atom_site_aniso_U_11
_atom_site_aniso_U_22
_atom_site_aniso_U_33
_atom_site_aniso_U_23
_atom_site_aniso_U_13
_atom_site_aniso_U_12
C1 0.0275(9) 0.0301(9) 0.0224(8) -0.0056(7) 0.0013(7) -0.0037(7)
C2 0.0228(8) 0.0252(8) 0.0248(8) -0.0056(6) 0.0025(7) 0.0001(6)
C3 0.0266(9) 0.0263(8) 0.0260(8) -0.0055(7) -0.0036(7) 0.0017(6)
C4 0.0177(8) 0.0254(8) 0.0276(8) -0.0026(6) 0.0008(6) -0.0007(6)
C5 0.0211(8) 0.0248(8) 0.0252(8) -0.0046(6) -0.0029(6) 0.0012(6)
C6 0.0244(8) 0.0249(8) 0.0216(7) -0.0038(6) -0.0026(7) 0.0000(7)
C13 0.0187(7) 0.0270(8) 0.0273(8) -0.0054(6) 0.0004(7) -0.0005(6)
C14 0.0368(10) 0.0363(9) 0.0246(8) -0.0045(7) -0.0001(8) -0.0048(8)
C15 0.0256(8) 0.0285(8) 0.0317(8) -0.0090(7) 0.0000(8) 0.0011(7)
C16 0.0166(7) 0.0277(8) 0.0248(8) -0.0035(6) -0.0003(6) -0.0033(6)
C17 0.0245(8) 0.0368(9) 0.0210(7) -0.0011(7) 0.0013(6) -0.0062(7)
C18 0.0307(8) 0.0304(8) 0.0254(8) 0.0059(7) -0.0011(7) -0.0081(7)
C19 0.0211(8) 0.0257(8) 0.0322(8) -0.0007(7) 0.0000(7) -0.0051(6)
C20 0.0256(8) 0.0293(8) 0.0230(7) -0.0020(6) 0.0018(7) -0.0056(7)
C21 0.0254(8) 0.0261(8) 0.0225(8) 0.0016(6) -0.0017(7) -0.0024(7)
C22 0.0392(10) 0.0268(9) 0.0423(10) -0.0020(8) 0.0019(9) -0.0042(8)
N1 0.0212(7) 0.0282(7) 0.0207(7) -0.0034(5) -0.0013(6) -0.0001(6)
O1 0.0291(6) 0.0323(6) 0.0391(7) -0.0071(5) -0.0127(6) 0.0057(5)
O2 0.0234(6) 0.0439(7) 0.0351(7) -0.0144(6) 0.0058(5) -0.0033(6)
S1 0.01924(18) 0.02895(19) 0.02778(19) -0.00727(16) -0.00219(16) 0.00052(15)

loop_
_atom_type_symbol
_atom_type_description
_atom_type_scat_dispersion_real
_atom_type_scat_dispersion_imag
_atom_type_scat_source
C C 0.0181 0.0091 'International Tables Vol C Tables 4.2.6.8 and 6.1.1.4'
H H 0.0000 0.0000 'International Tables Vol C Tables 4.2.6.8 and 6.1.1.4'
N N 0.0311 0.0180 'International Tables Vol C Tables 4.2.6.8 and 6.1.1.4'
O O 0.0492 0.0322 'International Tables Vol C Tables 4.2.6.8 and 6.1.1.4'
S S 0.3331 0.5567 'International Tables Vol C Tables 4.2.6.8 and 6.1.1.4'

loop_
_geom_angle_atom_site_label_1
_geom_angle_atom_site_label_2
_geom_angle_atom_site_label_3
_geom_angle
_geom_angle_publ_flag
N1 C1 C2 102.43(12) y
C1 C2 C3 116.25(13) y
C1 C2 C5 106.38(13) y
C3 C2 C5 90.16(12) y
C7B C3 C4 123.6(2) y
C7B C3 C2 121.7(2) y
C4 C3 C2 88.10(12) y
C4 C3 C7A 117.86(19) y
C2 C3 C7A 112.9(2) y
C13 C4 C5 132.52(15) y
C13 C4 C3 134.22(15) y
C5 C4 C3 93.20(12) y
C4 C5 C6 117.92(14) y
C4 C5 C2 88.00(12) y
C6 C5 C2 105.24(12) y
N1 C6 C5 103.37(12) y
C8B C7B C12B 116.9(4) y
C8B C7B C3 124.4(4) y
C12B C7B C3 118.7(4) y
C7B C8B C9B 122.3(5) y
C8B C9B C10B 119.5(4) y
C11B C10B C9B 120.5(4) y
C12A C11A C10A 120.3(5) y
C11A C12A C7A 121.0(5) y
C4 C13 C14 121.61(14) y
C4 C13 C15 122.91(15) y
C14 C13 C15 115.49(14) y
C17 C16 C21 120.44(15) y
C17 C16 S1 120.12(13) y
C21 C16 S1 119.44(12) y
C18 C17 C16 119.52(15) y
C17 C18 C19 121.07(15) y
C20 C19 C18 118.32(15) y
C20 C19 C22 120.86(15) y
C18 C19 C22 120.80(15) y
C21 C20 C19 121.37(15) y
C20 C21 C16 119.25(15) y
C1 N1 C6 108.14(12) y
C1 N1 S1 117.13(10) y
C6 N1 S1 117.61(10) y
O2 S1 O1 120.00(8) y
O2 S1 N1 106.31(7) y
O1 S1 N1 106.45(7) y
O2 S1 C16 108.42(8) y
O1 S1 C16 107.31(7) y
N1 S1 C16 107.81(7) y
C10A C9A C8A 117.5(4) y
C9A C10A C11A 120.9(4) y
C10B C11B C12B 118.6(5) y
C9A C8A C7A 121.9(5) y
C11B C12B C7B 122.0(5) y
C12A C7A C8A 118.4(5) y
C12A C7A C3 121.8(3) y
C8A C7A C3 119.8(4) y

loop_
_geom_bond_atom_site_label_1
_geom_bond_atom_site_label_2
_geom_bond_distance
_geom_bond_publ_flag
C1 N1 1.480(2) y
C1 C2 1.513(2) y
C2 C3 1.565(2) y
C2 C5 1.568(2) y
C3 C7B 1.417(5) y
C3 C4 1.527(2) y
C3 C7A 1.593(5) y
C4 C13 1.324(2) y
C4 C5 1.526(2) y
C5 C6 1.530(2) y
C6 N1 1.484(2) y
C7B C8B 1.361(7) y
C7B C12B 1.404(7) y
C8B C9B 1.382(7) y
C9B C10B 1.394(7) y
C10B C11B 1.356(7) y
C11A C12A 1.366(6) y
C11A C10A 1.388(6) y
C12A C7A 1.371(7) y
C13 C14 1.494(2) y
C13 C15 1.505(2) y
C16 C17 1.387(2) y
C16 C21 1.394(2) y
C16 S1 1.7689(16) y
C17 C18 1.383(2) y
C18 C19 1.396(2) y
C19 C20 1.393(2) y
C19 C22 1.510(2) y
C20 C21 1.380(2) y
N1 S1 1.6356(13) y
O1 S1 1.4331(13) y
O2 S1 1.4312(12) y
C9A C10A 1.386(7) y
C9A C8A 1.391(7) y
C11B C12B 1.404(7) y
C8A C7A 1.402(6) y
